data_4506022
loop_
_publ_author_name
'Plonka, Anna M.'
'Banerjee, Debasis'
'Parise, John B.'

_publ_section_title
;
 Effect of Ligand Structural Isomerism in Formation of Calcium
 Coordination Networks
;
_journal_issue 5
_journal_name_full 'Crystal Growth &amp; Design'
_journal_page_first 2460
_journal_paper_doi 10.1021/cg300093h
_journal_volume 12
_journal_year 2012
_chemical_formula_sum 'C7 H3 Ca N O4'
_chemical_formula_weight 205.18
_chemical_name_systematic
;
 ?
;
_space_group_IT_number 148
_symmetry_cell_setting trigonal
_symmetry_space_group_name_Hall '-R 3'
_symmetry_space_group_name_H-M 'R -3 :H'
_atom_sites_solution_hydrogens geom
_atom_sites_solution_primary direct
_atom_sites_solution_secondary difmap
_audit_creation_method SHELXL-97
_cell_angle_alpha 90.00
_cell_angle_beta 90.00
_cell_angle_gamma 120.00
_cell_formula_units_Z 18
_cell_length_a 18.5021(5)
_cell_length_b 18.5021(5)
_cell_length_c 11.9010(4)
_cell_measurement_reflns_used 7154
_cell_measurement_temperature 293(2)
_cell_measurement_theta_max 32.9634
_cell_measurement_theta_min 3.6452
_cell_volume 3528.22(18)
_computing_cell_refinement
;
CrysAlisPro 
;
_computing_data_collection
;
CrysAlisPro, (Oxford Diffraction Ltd.2010)
;
_computing_data_reduction
;
CrysAlisPro
;
_computing_molecular_graphics
;
'ORTEP-3 for Windows (Burnett & Johnson, 1996) 
and CrystalMaker (CrystalMaker, 2009)'
;
_computing_publication_material 'WINGX (Farrugia, 1998)'
_computing_structure_refinement 'SHELXL-97 (Sheldrick, 1997)'
_computing_structure_solution 'SHELXS97 (Sheldrick, 2008)'
_diffrn_ambient_temperature 293(2)
_diffrn_detector_area_resol_mean 10.4962
_diffrn_measured_fraction_theta_full 0.998
_diffrn_measured_fraction_theta_max 0.998
_diffrn_measurement_device_type 'Xcalibur, Atlas, Gemini'
_diffrn_measurement_method '\w scans'
_diffrn_radiation_monochromator graphite
_diffrn_radiation_source 'Enhance (Mo) X-ray Source'
_diffrn_radiation_type MoK\a
_diffrn_radiation_wavelength 0.71073
_diffrn_reflns_av_R_equivalents 0.0488
_diffrn_reflns_av_sigmaI/netI 0.0216
_diffrn_reflns_limit_h_max 23
_diffrn_reflns_limit_h_min -23
_diffrn_reflns_limit_k_max 23
_diffrn_reflns_limit_k_min -23
_diffrn_reflns_limit_l_max 14
_diffrn_reflns_limit_l_min -14
_diffrn_reflns_number 14627
_diffrn_reflns_theta_full 26.34
_diffrn_reflns_theta_max 26.34
_diffrn_reflns_theta_min 3.65
_diffrn_standards_number 0
_exptl_absorpt_coefficient_mu 0.776
_exptl_absorpt_correction_T_max 0.8602
_exptl_absorpt_correction_T_min 0.7465
_exptl_absorpt_correction_type multi-scan
_exptl_absorpt_process_details 'CrysAlisPro (Oxford Diffraction, 2010)'
_exptl_crystal_colour colorless
_exptl_crystal_density_diffrn 1.738
_exptl_crystal_density_method 'not measured'
_exptl_crystal_description prism
_exptl_crystal_F_000 1872
_exptl_crystal_size_max 0.40
_exptl_crystal_size_mid 0.20
_exptl_crystal_size_min 0.20
_refine_diff_density_max 0.352
_refine_diff_density_min -0.201
_refine_diff_density_rms 0.048
_refine_ls_extinction_method none
_refine_ls_goodness_of_fit_ref 1.038
_refine_ls_hydrogen_treatment constr
_refine_ls_matrix_type full
_refine_ls_number_parameters 118
_refine_ls_number_reflns 1603
_refine_ls_number_restraints 0
_refine_ls_restrained_S_all 1.038
_refine_ls_R_factor_all 0.0286
_refine_ls_R_factor_gt 0.0239
_refine_ls_shift/su_max 0.002
_refine_ls_shift/su_mean 0.000
_refine_ls_structure_factor_coef Fsqd
_refine_ls_weighting_details 'calc w=1/[\s^2^(Fo^2^)+(0.0367P)^2^+2.8700P] where P=(Fo^2^+2Fc^2^)/3'
_refine_ls_weighting_scheme calc
_refine_ls_wR_factor_gt 0.0630
_refine_ls_wR_factor_ref 0.0659
_reflns_number_gt 1420
_reflns_number_total 1603
_reflns_threshold_expression >2sigma(I)
_cod_data_source_file cg300093h_si_002.cif
_cod_data_source_block Ca2_6PDC
_cod_original_sg_symbol_H-M 'R -3'
_cod_database_code 4506022

loop_
_symmetry_equiv_pos_as_xyz
'x, y, z'
'-y, x-y, z'
'-x+y, -x, z'
'x+2/3, y+1/3, z+1/3'
'-y+2/3, x-y+1/3, z+1/3'
'-x+y+2/3, -x+1/3, z+1/3'
'x+1/3, y+2/3, z+2/3'
'-y+1/3, x-y+2/3, z+2/3'
'-x+y+1/3, -x+2/3, z+2/3'
'-x, -y, -z'
'y, -x+y, -z'
'x-y, x, -z'
'-x+2/3, -y+1/3, -z+1/3'
'y+2/3, -x+y+1/3, -z+1/3'
'x-y+2/3, x+1/3, -z+1/3'
'-x+1/3, -y+2/3, -z+2/3'
'y+1/3, -x+y+2/3, -z+2/3'
'x-y+1/3, x+2/3, -z+2/3'

loop_
_atom_site_label
_atom_site_type_symbol
_atom_site_fract_x
_atom_site_fract_y
_atom_site_fract_z
_atom_site_U_iso_or_equiv
_atom_site_adp_type
_atom_site_occupancy
_atom_site_symmetry_multiplicity
_atom_site_calc_flag
_atom_site_refinement_flags
C1 C 0.93959(9) 0.66759(9) 0.31214(12) 0.0193(3) Uani 1 1 d .
C2 C 1.00999(9) 0.75468(9) 0.33714(13) 0.0208(3) Uani 1 1 d .
C3 C 1.05749(10) 0.77434(11) 0.43365(14) 0.0323(4) Uani 1 1 d .
H3 H 1.0496 0.7331 0.4849 0.039 Uiso 1 1 calc R
C4 C 1.11703(12) 0.85685(12) 0.45228(16) 0.0441(5) Uani 1 1 d .
H4 H 1.1474 0.8726 0.5188 0.053 Uiso 1 1 calc R
C5 C 1.13077(11) 0.91545(11) 0.37085(16) 0.0383(4) Uani 1 1 d .
H5 H 1.1709 0.9712 0.3812 0.046 Uiso 1 1 calc R
C6 C 1.08360(9) 0.88951(9) 0.27337(13) 0.0233(3) Uani 1 1 d .
C7 C 1.10205(9) 0.94649(9) 0.17342(13) 0.0220(3) Uani 1 1 d .
N N 1.02246(7) 0.81103(7) 0.25846(10) 0.0191(3) Uani 1 1 d .
O1 O 0.94586(7) 0.60835(7) 0.34976(10) 0.0316(3) Uani 1 1 d .
O2 O 0.88091(6) 0.66328(6) 0.25450(10) 0.0275(3) Uani 1 1 d .
O3 O 1.14591(8) 1.02250(7) 0.19039(10) 0.0356(3) Uani 1 1 d .
O4 O 1.07271(6) 0.91094(6) 0.08041(9) 0.0245(3) Uani 1 1 d .
Ca Ca 0.926936(17) 0.781855(17) 0.09563(2) 0.01612(11) Uani 1 1 d .

loop_
_atom_site_aniso_label
_atom_site_aniso_U_11
_atom_site_aniso_U_22
_atom_site_aniso_U_33
_atom_site_aniso_U_23
_atom_site_aniso_U_13
_atom_site_aniso_U_12
C1 0.0189(7) 0.0167(7) 0.0202(7) 0.0049(5) 0.0048(6) 0.0074(6)
C2 0.0188(7) 0.0198(7) 0.0221(8) 0.0039(6) 0.0012(6) 0.0084(6)
C3 0.0320(9) 0.0304(9) 0.0266(9) 0.0097(7) -0.0042(7) 0.0096(7)
C4 0.0456(11) 0.0381(10) 0.0284(9) 0.0030(8) -0.0165(8) 0.0060(9)
C5 0.0385(10) 0.0250(9) 0.0309(10) -0.0011(7) -0.0102(8) 0.0005(8)
C6 0.0251(8) 0.0182(7) 0.0218(8) 0.0011(6) -0.0007(6) 0.0073(6)
C7 0.0208(7) 0.0175(7) 0.0237(8) 0.0022(6) 0.0019(6) 0.0067(6)
N 0.0188(6) 0.0164(6) 0.0205(6) 0.0032(5) 0.0002(5) 0.0076(5)
O1 0.0318(6) 0.0190(6) 0.0423(7) 0.0122(5) 0.0037(5) 0.0114(5)
O2 0.0194(5) 0.0210(5) 0.0363(7) 0.0029(4) -0.0044(4) 0.0057(4)
O3 0.0439(7) 0.0135(5) 0.0324(7) 0.0045(4) -0.0004(5) 0.0015(5)
O4 0.0267(6) 0.0223(5) 0.0191(6) 0.0023(4) 0.0018(4) 0.0082(5)
Ca 0.01468(16) 0.01675(16) 0.01910(18) -0.00096(10) 0.00048(10) 0.00949(12)

loop_
_atom_type_symbol
_atom_type_description
_atom_type_scat_dispersion_real
_atom_type_scat_dispersion_imag
_atom_type_scat_source
C C 0.0033 0.0016 'International Tables Vol C Tables 4.2.6.8 and 6.1.1.4'
H H 0.0000 0.0000 'International Tables Vol C Tables 4.2.6.8 and 6.1.1.4'
N N 0.0061 0.0033 'International Tables Vol C Tables 4.2.6.8 and 6.1.1.4'
O O 0.0106 0.0060 'International Tables Vol C Tables 4.2.6.8 and 6.1.1.4'
Ca Ca 0.2262 0.3064 'International Tables Vol C Tables 4.2.6.8 and 6.1.1.4'

loop_
_geom_angle_atom_site_label_1
_geom_angle_atom_site_label_2
_geom_angle_atom_site_label_3
_geom_angle
_geom_angle_site_symmetry_1
_geom_angle_site_symmetry_3
O1 C1 O2 126.99(14) . .
O1 C1 C2 117.33(13) . .
O2 C1 C2 115.68(12) . .
N C2 C3 122.70(14) . .
N C2 C1 114.56(12) . .
C3 C2 C1 122.75(13) . .
C2 C3 C4 118.39(15) . .
C5 C4 C3 119.14(16) . .
C4 C5 C6 118.64(16) . .
N C6 C5 122.24(14) . .
N C6 C7 115.32(13) . .
C5 C6 C7 122.29(14) . .
O3 C7 O4 126.93(14) . .
O3 C7 C6 117.05(14) . .
O4 C7 C6 115.99(13) . .
C2 N C6 118.63(13) . .
C2 N Ca 123.37(9) . .
C6 N Ca 117.58(9) . .
C1 O1 Ca 149.49(11) . 5_655
C1 O2 Ca 129.56(9) . 13_665
C1 O2 Ca 114.95(9) . .
Ca O2 Ca 114.15(4) 13_665 .
C7 O3 Ca 140.88(11) . 2_765
C7 O4 Ca 128.80(10) . 12_655
C7 O4 Ca 113.66(9) . .
Ca O4 Ca 115.76(4) 12_655 .
O3 Ca O1 171.16(5) 3_675 9_664
O3 Ca O2 87.63(4) 3_675 13_665
O1 Ca O2 100.11(4) 9_664 13_665
O3 Ca O4 90.10(4) 3_675 11_565
O1 Ca O4 94.27(4) 9_664 11_565
O2 Ca O4 89.10(4) 13_665 11_565
O3 Ca N 86.66(4) 3_675 .
O1 Ca N 85.27(4) 9_664 .
O2 Ca N 126.92(4) 13_665 .
O4 Ca N 143.57(4) 11_565 .
O3 Ca O4 92.11(4) 3_675 .
O1 Ca O4 81.05(4) 9_664 .
O2 Ca O4 169.66(4) 13_665 .
O4 Ca O4 80.56(4) 11_565 .
N Ca O4 63.35(4) . .
O3 Ca O2 94.31(4) 3_675 .
O1 Ca O2 85.08(4) 9_664 .
O2 Ca O2 65.85(4) 13_665 .
O4 Ca O2 154.30(4) 11_565 .
N Ca O2 62.07(4) . .
O4 Ca O2 124.46(3) . .
O3 Ca Ca 115.84(3) 3_675 12_655
O1 Ca Ca 60.02(3) 9_664 12_655
O2 Ca Ca 141.87(3) 13_665 12_655
O4 Ca Ca 62.88(3) 11_565 12_655
N Ca Ca 86.14(3) . 12_655
O4 Ca Ca 31.11(2) . 12_655
O2 Ca Ca 135.14(3) . 12_655
O3 Ca Ca 64.31(3) 3_675 11_565
O1 Ca Ca 122.43(3) 9_664 11_565
O2 Ca Ca 68.79(3) 13_665 11_565
O4 Ca Ca 33.13(2) 11_565 11_565
N Ca Ca 147.63(3) . 11_565
O4 Ca Ca 101.81(2) . 11_565
O2 Ca Ca 130.29(2) . 11_565
Ca Ca Ca 93.693(9) 12_655 11_565
O3 Ca Ca 91.38(3) 3_675 13_665
O1 Ca Ca 92.55(3) 9_664 13_665
O2 Ca Ca 35.08(3) 13_665 13_665
O4 Ca Ca 123.97(3) 11_565 13_665
N Ca Ca 92.39(3) . 13_665
O4 Ca Ca 155.21(3) . 13_665
O2 Ca Ca 30.77(2) . 13_665
Ca Ca Ca 152.559(10) 12_655 13_665
Ca Ca Ca 101.804(10) 11_565 13_665

loop_
_geom_bond_atom_site_label_1
_geom_bond_atom_site_label_2
_geom_bond_distance
_geom_bond_site_symmetry_2
C1 O1 1.2419(18) .
C1 O2 1.2525(18) .
C1 C2 1.511(2) .
C2 N 1.3329(19) .
C2 C3 1.380(2) .
C3 C4 1.383(2) .
C4 C5 1.380(3) .
C5 C6 1.385(2) .
C6 N 1.3331(18) .
C6 C7 1.511(2) .
C7 O3 1.2393(18) .
C7 O4 1.2630(18) .
N Ca 2.4932(12) .
O1 Ca 2.2865(10) 5_655
O2 Ca 2.3956(10) 13_665
O2 Ca 2.6917(11) .
O3 Ca 2.2739(11) 2_765
O4 Ca 2.4236(11) 12_655
O4 Ca 2.5632(10) .
Ca O3 2.2739(11) 3_675
Ca O1 2.2867(11) 9_664
Ca O2 2.3956(11) 13_665
Ca O4 2.4236(11) 11_565
Ca Ca 4.2241(4) 12_655
Ca Ca 4.2241(4) 11_565
Ca Ca 4.2732(6) 13_665
